data_4080055
loop_
_publ_author_name
'Jayaraman, Arumugam'
'Sterenberg, Brian T.'

_publ_section_title
;
 Facile Phosphorus--Carbon Bond Formation using a Tungsten-Coordinated
 Phosphirenyl Cation
;
_journal_issue 3
_journal_name_full Organometallics
_journal_page_first 745
_journal_paper_doi 10.1021/om301266x
_journal_volume 32
_journal_year 2013
_chemical_formula_moiety 'C37 H25 O5 P2 W, Al Cl4'
_chemical_formula_sum 'C37 H25 Al Cl4 O5 P2 W'
_chemical_formula_weight 964.14
_chemical_name_systematic
;
 ?
;
_space_group_IT_number 2
_symmetry_cell_setting triclinic
_symmetry_space_group_name_Hall '-P 1'
_symmetry_space_group_name_H-M 'P -1'
_atom_sites_solution_hydrogens geom
_atom_sites_solution_primary direct
_atom_sites_solution_secondary difmap
_audit_creation_method SHELXL-97
_cell_angle_alpha 93.0368(8)
_cell_angle_beta 102.0648(9)
_cell_angle_gamma 117.9970(8)
_cell_formula_units_Z 2
_cell_length_a 11.6189(10)
_cell_length_b 11.6227(10)
_cell_length_c 16.3982(14)
_cell_measurement_reflns_used 9782
_cell_measurement_temperature 173(2)
_cell_measurement_theta_max 27.41
_cell_measurement_theta_min 2.32
_cell_volume 1882.6(3)
_computing_cell_refinement 'Bruker SAINT (Bruker, 2008)'
_computing_data_collection 'Bruker APEX2 (Bruker, 2008)'
_computing_data_reduction 'Bruker SAINT (Bruker, 2008)'
_computing_structure_refinement 'SHELXL-97 (Sheldrick, 2008)'
_computing_structure_solution 'SHELXS-97 (Sheldrick, 2008)'
_diffrn_ambient_temperature 173(2)
_diffrn_measured_fraction_theta_full 0.986
_diffrn_measured_fraction_theta_max 0.986
_diffrn_measurement_device_type 'Bruker APEX-II CCD'
_diffrn_measurement_method '\w scans'
_diffrn_radiation_monochromator graphite
_diffrn_radiation_source 'fine-focus sealed tube'
_diffrn_radiation_type MoK\a
_diffrn_radiation_wavelength 0.71073
_diffrn_reflns_av_R_equivalents 0.0128
_diffrn_reflns_av_sigmaI/netI 0.0191
_diffrn_reflns_limit_h_max 14
_diffrn_reflns_limit_h_min -15
_diffrn_reflns_limit_k_max 15
_diffrn_reflns_limit_k_min -15
_diffrn_reflns_limit_l_max 21
_diffrn_reflns_limit_l_min -21
_diffrn_reflns_number 16474
_diffrn_reflns_theta_full 27.41
_diffrn_reflns_theta_max 27.41
_diffrn_reflns_theta_min 2.02
_diffrn_standards_number 0
_exptl_absorpt_coefficient_mu 3.502
_exptl_absorpt_correction_T_max 0.5169
_exptl_absorpt_correction_T_min 0.2330
_exptl_absorpt_correction_type numerical
_exptl_absorpt_process_details 'SADABS (Bruker, 2008)'
_exptl_crystal_colour yellow
_exptl_crystal_density_diffrn 1.701
_exptl_crystal_density_meas ?
_exptl_crystal_density_method 'not measured'
_exptl_crystal_description block
_exptl_crystal_F_000 944
_exptl_crystal_size_max 0.56
_exptl_crystal_size_mid 0.36
_exptl_crystal_size_min 0.27
_refine_diff_density_max 0.445
_refine_diff_density_min -0.528
_refine_diff_density_rms 0.061
_refine_ls_extinction_method none
_refine_ls_goodness_of_fit_ref 1.062
_refine_ls_hydrogen_treatment constr
_refine_ls_matrix_type full
_refine_ls_number_parameters 451
_refine_ls_number_reflns 8451
_refine_ls_number_restraints 0
_refine_ls_restrained_S_all 1.062
_refine_ls_R_factor_all 0.0157
_refine_ls_R_factor_gt 0.0151
_refine_ls_shift/su_max 0.004
_refine_ls_shift/su_mean 0.000
_refine_ls_structure_factor_coef Fsqd
_refine_ls_weighting_details 'calc w=1/[\s^2^(Fo^2^)+(0.0161P)^2^+0.7479P] where P=(Fo^2^+2Fc^2^)/3'
_refine_ls_weighting_scheme calc
_refine_ls_wR_factor_gt 0.0371
_refine_ls_wR_factor_ref 0.0374
_reflns_number_gt 8240
_reflns_number_total 8451
_reflns_threshold_expression >2\s(I)
_cod_data_source_file om301266x_si_002.cif
_cod_data_source_block aj-01
_cod_depositor_comments
;
The following automatic conversions were performed:

'_symmetry_cell_setting' value 'Triclinic' changed to 'triclinic'
according to /home/saulius/struct/CIF-dictionaries/cif_core.dic
dictionary named 'cif_core.dic' version 2.4.2 from 2011-04-26.

Automatic conversion script
Id: cif_fix_values 1891 2012-01-12 08:04:46Z andrius 

The following automatic conversions were performed:

'_exptl_crystal_density_meas' value 'not measured' was changed to '?'
- the value is perceived as not measured.

Automatic conversion script
Id: cif_fix_values 3008 2015-01-20 13:52:24Z robertas 
;
_cod_database_code 4080055

loop_
_symmetry_equiv_pos_as_xyz
'x, y, z'
'-x, -y, -z'

loop_
_atom_site_label
_atom_site_type_symbol
_atom_site_fract_x
_atom_site_fract_y
_atom_site_fract_z
_atom_site_U_iso_or_equiv
_atom_site_adp_type
_atom_site_occupancy
_atom_site_symmetry_multiplicity
_atom_site_calc_flag
_atom_site_refinement_flags
C1 C 0.58772(18) 0.52518(17) 0.64775(11) 0.0273(4) Uani 1 1 d .
C2 C 0.87160(18) 0.75011(18) 0.70577(12) 0.0287(4) Uani 1 1 d .
C3 C 0.93800(19) 0.63084(18) 0.57917(12) 0.0301(4) Uani 1 1 d .
C4 C 0.66798(19) 0.43077(19) 0.51351(12) 0.0319(4) Uani 1 1 d .
C5 C 0.71141(18) 0.69339(18) 0.53932(12) 0.0295(4) Uani 1 1 d .
C6 C 0.80332(17) 0.27944(16) 0.65511(10) 0.0226(3) Uani 1 1 d .
C7 C 0.68377(17) 0.24682(16) 0.66716(10) 0.0225(3) Uani 1 1 d .
C10 C 0.89728(18) 0.24194(17) 0.63305(10) 0.0242(3) Uani 1 1 d .
C11 C 1.03275(19) 0.33757(19) 0.64748(12) 0.0315(4) Uani 1 1 d .
H11 H 1.0615 0.4274 0.6680 0.038 Uiso 1 1 calc R
C12 C 1.1251(2) 0.3024(2) 0.63216(13) 0.0400(5) Uani 1 1 d .
H12 H 1.2174 0.3679 0.6422 0.048 Uiso 1 1 calc R
C13 C 1.0838(2) 0.1719(2) 0.60211(14) 0.0411(5) Uani 1 1 d .
H13 H 1.1477 0.1477 0.5920 0.049 Uiso 1 1 calc R
C14 C 0.9492(2) 0.0766(2) 0.58684(15) 0.0422(5) Uani 1 1 d .
H14 H 0.9212 -0.0127 0.5657 0.051 Uiso 1 1 calc R
C15 C 0.8554(2) 0.11011(19) 0.60208(13) 0.0335(4) Uani 1 1 d .
H15 H 0.7632 0.0442 0.5916 0.040 Uiso 1 1 calc R
C20 C 0.54492(17) 0.14844(16) 0.66195(10) 0.0236(3) Uani 1 1 d .
C21 C 0.48521(19) 0.02124(18) 0.61542(12) 0.0317(4) Uani 1 1 d .
H21 H 0.5355 -0.0034 0.5868 0.038 Uiso 1 1 calc R
C22 C 0.3521(2) -0.06894(19) 0.61113(15) 0.0420(5) Uani 1 1 d .
H22 H 0.3107 -0.1552 0.5787 0.050 Uiso 1 1 calc R
C23 C 0.2794(2) -0.0339(2) 0.65387(14) 0.0413(5) Uani 1 1 d .
H23 H 0.1882 -0.0962 0.6507 0.050 Uiso 1 1 calc R
C24 C 0.3384(2) 0.0909(2) 0.70099(13) 0.0373(4) Uani 1 1 d .
H24 H 0.2886 0.1141 0.7311 0.045 Uiso 1 1 calc R
C25 C 0.47043(18) 0.18256(18) 0.70435(12) 0.0297(4) Uani 1 1 d .
H25 H 0.5104 0.2693 0.7358 0.036 Uiso 1 1 calc R
C30 C 0.96490(16) 0.36068(15) 0.85437(10) 0.0197(3) Uani 1 1 d .
C31 C 1.10581(17) 0.42185(17) 0.88271(10) 0.0236(3) Uani 1 1 d .
H31 H 1.1586 0.5156 0.8963 0.028 Uiso 1 1 calc R
C32 C 1.16788(18) 0.34441(19) 0.89085(12) 0.0308(4) Uani 1 1 d .
H32 H 1.2635 0.3855 0.9104 0.037 Uiso 1 1 calc R
C33 C 1.0917(2) 0.20823(19) 0.87080(13) 0.0329(4) Uani 1 1 d .
H33 H 1.1351 0.1561 0.8762 0.040 Uiso 1 1 calc R
C34 C 0.95181(19) 0.14717(17) 0.84283(11) 0.0286(4) Uani 1 1 d .
H34 H 0.8998 0.0534 0.8292 0.034 Uiso 1 1 calc R
C35 C 0.88760(17) 0.22231(16) 0.83475(10) 0.0229(3) Uani 1 1 d .
H35 H 0.7918 0.1803 0.8160 0.027 Uiso 1 1 calc R
C40 C 0.74987(15) 0.41729(15) 0.88354(9) 0.0197(3) Uani 1 1 d .
C41 C 0.71625(17) 0.31878(16) 0.93343(10) 0.0231(3) Uani 1 1 d .
H41 H 0.7687 0.2759 0.9449 0.028 Uiso 1 1 calc R
C42 C 0.60588(18) 0.28393(17) 0.96606(11) 0.0278(4) Uani 1 1 d .
H42 H 0.5824 0.2168 1.0000 0.033 Uiso 1 1 calc R
C43 C 0.52944(18) 0.34692(18) 0.94929(12) 0.0304(4) Uani 1 1 d .
H43 H 0.4535 0.3223 0.9715 0.036 Uiso 1 1 calc R
C44 C 0.56372(18) 0.44584(18) 0.90005(12) 0.0297(4) Uani 1 1 d .
H44 H 0.5115 0.4890 0.8890 0.036 Uiso 1 1 calc R
C45 C 0.67366(17) 0.48131(17) 0.86720(11) 0.0247(3) Uani 1 1 d .
H45 H 0.6973 0.5490 0.8336 0.030 Uiso 1 1 calc R
C50 C 1.00518(16) 0.63240(15) 0.86254(10) 0.0206(3) Uani 1 1 d .
C51 C 1.00081(18) 0.71406(16) 0.92586(10) 0.0250(3) Uani 1 1 d .
H51 H 0.9322 0.6791 0.9549 0.030 Uiso 1 1 calc R
C52 C 1.0982(2) 0.84740(17) 0.94597(12) 0.0310(4) Uani 1 1 d .
H52 H 1.0955 0.9040 0.9887 0.037 Uiso 1 1 calc R
C53 C 1.19837(19) 0.89798(18) 0.90448(13) 0.0334(4) Uani 1 1 d .
H53 H 1.2652 0.9889 0.9194 0.040 Uiso 1 1 calc R
C54 C 1.20262(18) 0.81731(18) 0.84109(13) 0.0312(4) Uani 1 1 d .
H54 H 1.2722 0.8528 0.8128 0.037 Uiso 1 1 calc R
C55 C 1.10502(17) 0.68494(17) 0.81918(11) 0.0253(3) Uani 1 1 d .
H55 H 1.1059 0.6299 0.7747 0.030 Uiso 1 1 calc R
Al1 Al 0.57657(5) 0.81853(5) 0.82539(3) 0.02427(10) Uani 1 1 d .
Cl1 Cl 0.72822(5) 0.80645(5) 0.91896(3) 0.03482(10) Uani 1 1 d .
Cl2 Cl 0.55774(5) 0.98057(4) 0.87376(4) 0.03797(11) Uani 1 1 d .
Cl3 Cl 0.63938(5) 0.85061(5) 0.71215(3) 0.03579(10) Uani 1 1 d .
Cl4 Cl 0.38864(5) 0.63899(4) 0.80302(3) 0.03628(10) Uani 1 1 d .
O1 O 0.48843(14) 0.48900(15) 0.66547(10) 0.0417(3) Uani 1 1 d .
O2 O 0.93435(15) 0.84763(14) 0.75186(10) 0.0431(4) Uani 1 1 d .
O3 O 1.03506(15) 0.65204(17) 0.56112(11) 0.0477(4) Uani 1 1 d .
O4 O 0.61837(19) 0.34560(18) 0.45803(11) 0.0589(5) Uani 1 1 d .
O5 O 0.67594(16) 0.75335(15) 0.49835(10) 0.0432(3) Uani 1 1 d .
P1 P 0.79437(4) 0.42233(4) 0.69257(3) 0.01948(8) Uani 1 1 d .
P2 P 0.88439(4) 0.45940(4) 0.83339(3) 0.01781(8) Uani 1 1 d .
W1 W 0.763762(6) 0.584018(6) 0.612911(4) 0.02075(3) Uani 1 1 d .

loop_
_atom_site_aniso_label
_atom_site_aniso_U_11
_atom_site_aniso_U_22
_atom_site_aniso_U_33
_atom_site_aniso_U_23
_atom_site_aniso_U_13
_atom_site_aniso_U_12
C1 0.0265(9) 0.0259(8) 0.0296(9) 0.0043(7) 0.0041(7) 0.0145(7)
C2 0.0270(9) 0.0286(9) 0.0320(9) 0.0056(7) 0.0031(7) 0.0167(7)
C3 0.0274(9) 0.0287(9) 0.0298(9) 0.0058(7) 0.0068(7) 0.0105(7)
C4 0.0308(9) 0.0355(10) 0.0287(9) 0.0023(8) 0.0006(7) 0.0188(8)
C5 0.0282(9) 0.0289(9) 0.0294(9) 0.0063(7) 0.0071(7) 0.0126(7)
C6 0.0255(8) 0.0220(7) 0.0198(7) 0.0027(6) 0.0047(6) 0.0120(7)
C7 0.0243(8) 0.0201(7) 0.0212(7) 0.0011(6) 0.0024(6) 0.0111(6)
C10 0.0284(8) 0.0289(8) 0.0201(7) 0.0051(6) 0.0079(6) 0.0171(7)
C11 0.0296(9) 0.0337(9) 0.0308(9) 0.0017(7) 0.0102(7) 0.0148(8)
C12 0.0297(10) 0.0545(13) 0.0395(11) 0.0071(9) 0.0133(8) 0.0222(9)
C13 0.0461(12) 0.0592(13) 0.0402(11) 0.0139(10) 0.0215(9) 0.0389(11)
C14 0.0548(13) 0.0378(11) 0.0500(12) 0.0067(9) 0.0249(11) 0.0310(10)
C15 0.0366(10) 0.0300(9) 0.0383(10) 0.0046(8) 0.0152(8) 0.0180(8)
C20 0.0210(8) 0.0229(8) 0.0241(8) 0.0050(6) 0.0030(6) 0.0097(6)
C21 0.0273(9) 0.0256(9) 0.0371(10) 0.0007(7) 0.0036(8) 0.0113(7)
C22 0.0324(10) 0.0239(9) 0.0533(13) -0.0019(9) 0.0029(9) 0.0052(8)
C23 0.0223(9) 0.0342(10) 0.0529(13) 0.0091(9) 0.0064(9) 0.0039(8)
C24 0.0268(9) 0.0412(11) 0.0418(11) 0.0066(9) 0.0103(8) 0.0148(8)
C25 0.0241(8) 0.0272(9) 0.0337(9) 0.0018(7) 0.0054(7) 0.0107(7)
C30 0.0199(7) 0.0222(7) 0.0199(7) 0.0045(6) 0.0057(6) 0.0122(6)
C31 0.0209(8) 0.0239(8) 0.0242(8) 0.0039(6) 0.0044(6) 0.0102(6)
C32 0.0230(8) 0.0373(10) 0.0355(10) 0.0087(8) 0.0061(7) 0.0180(8)
C33 0.0357(10) 0.0356(10) 0.0387(10) 0.0090(8) 0.0102(8) 0.0260(8)
C34 0.0337(9) 0.0235(8) 0.0303(9) 0.0054(7) 0.0085(7) 0.0153(7)
C35 0.0220(8) 0.0219(8) 0.0231(8) 0.0044(6) 0.0055(6) 0.0096(6)
C40 0.0178(7) 0.0195(7) 0.0206(7) 0.0011(6) 0.0057(6) 0.0083(6)
C41 0.0235(8) 0.0223(8) 0.0237(8) 0.0037(6) 0.0060(6) 0.0115(6)
C42 0.0309(9) 0.0238(8) 0.0292(9) 0.0071(7) 0.0137(7) 0.0115(7)
C43 0.0255(9) 0.0311(9) 0.0369(10) 0.0047(8) 0.0165(8) 0.0126(7)
C44 0.0282(9) 0.0313(9) 0.0378(10) 0.0065(8) 0.0128(8) 0.0193(8)
C45 0.0259(8) 0.0238(8) 0.0274(8) 0.0055(7) 0.0082(7) 0.0140(7)
C50 0.0181(7) 0.0175(7) 0.0231(8) 0.0037(6) 0.0024(6) 0.0075(6)
C51 0.0279(8) 0.0236(8) 0.0217(8) 0.0038(6) 0.0051(7) 0.0118(7)
C52 0.0369(10) 0.0224(8) 0.0272(9) 0.0000(7) 0.0011(7) 0.0128(8)
C53 0.0265(9) 0.0212(8) 0.0398(10) 0.0054(7) -0.0015(8) 0.0058(7)
C54 0.0206(8) 0.0292(9) 0.0409(10) 0.0121(8) 0.0081(7) 0.0093(7)
C55 0.0214(8) 0.0251(8) 0.0297(9) 0.0053(7) 0.0072(7) 0.0115(7)
Al1 0.0211(2) 0.0203(2) 0.0307(3) 0.0035(2) 0.0077(2) 0.00940(19)
Cl1 0.0336(2) 0.0335(2) 0.0365(2) 0.00849(18) 0.00372(18) 0.01780(19)
Cl2 0.0293(2) 0.0233(2) 0.0589(3) -0.0034(2) 0.0114(2) 0.01229(18)
Cl3 0.0348(2) 0.0416(2) 0.0318(2) 0.00971(19) 0.01153(19) 0.0180(2)
Cl4 0.0258(2) 0.0236(2) 0.0525(3) 0.00094(19) 0.0135(2) 0.00598(17)
O1 0.0308(7) 0.0446(8) 0.0538(9) 0.0092(7) 0.0165(7) 0.0195(7)
O2 0.0430(8) 0.0328(7) 0.0453(8) -0.0073(6) -0.0083(7) 0.0217(7)
O3 0.0321(8) 0.0545(9) 0.0542(9) 0.0112(8) 0.0188(7) 0.0164(7)
O4 0.0638(11) 0.0571(10) 0.0432(9) -0.0192(8) -0.0127(8) 0.0334(9)
O5 0.0452(8) 0.0470(8) 0.0455(8) 0.0230(7) 0.0106(7) 0.0281(7)
P1 0.01820(18) 0.01918(18) 0.02053(19) 0.00269(15) 0.00468(15) 0.00904(15)
P2 0.01593(18) 0.01723(17) 0.02018(18) 0.00300(14) 0.00515(15) 0.00796(15)
W1 0.01989(4) 0.02072(4) 0.02076(4) 0.00372(2) 0.00365(2) 0.00998(3)

loop_
_atom_type_symbol
_atom_type_description
_atom_type_scat_dispersion_real
_atom_type_scat_dispersion_imag
_atom_type_scat_source
C C 0.0033 0.0016 'International Tables Vol C Tables 4.2.6.8 and 6.1.1.4'
H H 0.0000 0.0000 'International Tables Vol C Tables 4.2.6.8 and 6.1.1.4'
Al Al 0.0645 0.0514 'International Tables Vol C Tables 4.2.6.8 and 6.1.1.4'
Cl Cl 0.1484 0.1585 'International Tables Vol C Tables 4.2.6.8 and 6.1.1.4'
O O 0.0106 0.0060 'International Tables Vol C Tables 4.2.6.8 and 6.1.1.4'
P P 0.1023 0.0942 'International Tables Vol C Tables 4.2.6.8 and 6.1.1.4'
W W -0.8490 6.8722 'International Tables Vol C Tables 4.2.6.8 and 6.1.1.4'

loop_
_geom_angle_atom_site_label_1
_geom_angle_atom_site_label_2
_geom_angle_atom_site_label_3
_geom_angle
O1 C1 W1 177.92(16)
O2 C2 W1 174.30(17)
O3 C3 W1 177.07(18)
O4 C4 W1 177.83(18)
O5 C5 W1 176.80(16)
C7 C6 C10 150.40(16)
C7 C6 P1 68.25(10)
C10 C6 P1 141.26(13)
C6 C7 C20 150.86(16)
C6 C7 P1 68.61(10)
C20 C7 P1 140.38(13)
C11 C10 C15 119.61(17)
C11 C10 C6 119.37(16)
C15 C10 C6 120.93(16)
C12 C11 C10 120.26(18)
C12 C11 H11 119.9
C10 C11 H11 119.9
C11 C12 C13 120.1(2)
C11 C12 H12 120.0
C13 C12 H12 120.0
C12 C13 C14 120.01(19)
C12 C13 H13 120.0
C14 C13 H13 120.0
C15 C14 C13 120.66(19)
C15 C14 H14 119.7
C13 C14 H14 119.7
C14 C15 C10 119.38(19)
C14 C15 H15 120.3
C10 C15 H15 120.3
C25 C20 C21 119.48(16)
C25 C20 C7 119.03(15)
C21 C20 C7 121.50(16)
C22 C21 C20 119.68(19)
C22 C21 H21 120.2
C20 C21 H21 120.2
C23 C22 C21 120.25(19)
C23 C22 H22 119.9
C21 C22 H22 119.9
C24 C23 C22 120.36(18)
C24 C23 H23 119.8
C22 C23 H23 119.8
C23 C24 C25 119.84(19)
C23 C24 H24 120.1
C25 C24 H24 120.1
C24 C25 C20 120.38(17)
C24 C25 H25 119.8
C20 C25 H25 119.8
C31 C30 C35 119.94(15)
C31 C30 P2 119.90(12)
C35 C30 P2 119.89(12)
C32 C31 C30 119.45(16)
C32 C31 H31 120.3
C30 C31 H31 120.3
C33 C32 C31 120.53(17)
C33 C32 H32 119.7
C31 C32 H32 119.7
C32 C33 C34 120.18(17)
C32 C33 H33 119.9
C34 C33 H33 119.9
C35 C34 C33 120.33(17)
C35 C34 H34 119.8
C33 C34 H34 119.8
C34 C35 C30 119.57(16)
C34 C35 H35 120.2
C30 C35 H35 120.2
C41 C40 C45 120.34(15)
C41 C40 P2 121.80(12)
C45 C40 P2 117.76(12)
C42 C41 C40 119.53(16)
C42 C41 H41 120.2
C40 C41 H41 120.2
C41 C42 C43 120.15(16)
C41 C42 H42 119.9
C43 C42 H42 119.9
C42 C43 C44 120.25(16)
C42 C43 H43 119.9
C44 C43 H43 119.9
C45 C44 C43 120.04(17)
C45 C44 H44 120.0
C43 C44 H44 120.0
C44 C45 C40 119.70(16)
C44 C45 H45 120.2
C40 C45 H45 120.2
C51 C50 C55 120.12(15)
C51 C50 P2 121.95(13)
C55 C50 P2 117.93(13)
C52 C51 C50 119.16(16)
C52 C51 H51 120.4
C50 C51 H51 120.4
C53 C52 C51 120.48(17)
C53 C52 H52 119.8
C51 C52 H52 119.8
C52 C53 C54 120.56(17)
C52 C53 H53 119.7
C54 C53 H53 119.7
C55 C54 C53 119.71(17)
C55 C54 H54 120.1
C53 C54 H54 120.1
C54 C55 C50 119.94(16)
C54 C55 H55 120.0
C50 C55 H55 120.0
Cl3 Al1 Cl2 110.40(3)
Cl3 Al1 Cl4 110.44(3)
Cl2 Al1 Cl4 110.04(3)
Cl3 Al1 Cl1 108.84(3)
Cl2 Al1 Cl1 107.52(3)
Cl4 Al1 Cl1 109.54(3)
C7 P1 C6 43.14(8)
C7 P1 P2 103.66(6)
C6 P1 P2 103.28(6)
C7 P1 W1 124.86(6)
C6 P1 W1 129.22(6)
P2 P1 W1 124.90(2)
C50 P2 C40 110.90(7)
C50 P2 C30 111.11(8)
C40 P2 C30 112.52(7)
C50 P2 P1 106.23(6)
C40 P2 P1 107.65(5)
C30 P2 P1 108.13(5)
C5 W1 C4 89.39(8)
C5 W1 C3 95.78(8)
C4 W1 C3 87.07(8)
C5 W1 C1 87.41(7)
C4 W1 C1 91.01(8)
C3 W1 C1 176.25(7)
C5 W1 C2 87.39(7)
C4 W1 C2 174.31(8)
C3 W1 C2 88.59(7)
C1 W1 C2 93.52(7)
C5 W1 P1 171.48(5)
C4 W1 P1 84.00(6)
C3 W1 P1 89.26(5)
C1 W1 P1 87.34(5)
C2 W1 P1 99.63(5)

loop_
_geom_bond_atom_site_label_1
_geom_bond_atom_site_label_2
_geom_bond_distance
C1 O1 1.136(2)
C1 W1 2.0480(18)
C2 O2 1.136(2)
C2 W1 2.0580(18)
C3 O3 1.143(2)
C3 W1 2.0413(19)
C4 O4 1.136(2)
C4 W1 2.0350(19)
C5 O5 1.145(2)
C5 W1 2.0060(19)
C6 C7 1.319(2)
C6 C10 1.452(2)
C6 P1 1.7964(17)
C7 C20 1.455(2)
C7 P1 1.7919(16)
C10 C11 1.394(3)
C10 C15 1.399(2)
C11 C12 1.377(3)
C11 H11 0.9500
C12 C13 1.382(3)
C12 H12 0.9500
C13 C14 1.384(3)
C13 H13 0.9500
C14 C15 1.380(3)
C14 H14 0.9500
C15 H15 0.9500
C20 C25 1.391(3)
C20 C21 1.395(2)
C21 C22 1.386(3)
C21 H21 0.9500
C22 C23 1.383(3)
C22 H22 0.9500
C23 C24 1.378(3)
C23 H23 0.9500
C24 C25 1.384(3)
C24 H24 0.9500
C25 H25 0.9500
C30 C31 1.399(2)
C30 C35 1.402(2)
C30 P2 1.7958(16)
C31 C32 1.389(2)
C31 H31 0.9500
C32 C33 1.380(3)
C32 H32 0.9500
C33 C34 1.388(3)
C33 H33 0.9500
C34 C35 1.385(2)
C34 H34 0.9500
C35 H35 0.9500
C40 C41 1.395(2)
C40 C45 1.396(2)
C40 P2 1.7946(16)
C41 C42 1.385(2)
C41 H41 0.9500
C42 C43 1.389(3)
C42 H42 0.9500
C43 C44 1.391(3)
C43 H43 0.9500
C44 C45 1.382(2)
C44 H44 0.9500
C45 H45 0.9500
C50 C51 1.394(2)
C50 C55 1.396(2)
C50 P2 1.7915(16)
C51 C52 1.391(2)
C51 H51 0.9500
C52 C53 1.376(3)
C52 H52 0.9500
C53 C54 1.387(3)
C53 H53 0.9500
C54 C55 1.384(2)
C54 H54 0.9500
C55 H55 0.9500
Al1 Cl3 2.1223(7)
Al1 Cl2 2.1273(7)
Al1 Cl4 2.1362(7)
Al1 Cl1 2.1457(7)
P1 P2 2.2526(6)
P1 W1 2.4612(4)
